data_1515638
loop_
_publ_author_name
'Alkordi, Mohamed H.'
'Belof, Jonathan L.'
'Rivera, Edwin'
'Wojtas, Lukasz'
'Eddaoudi, Mohamed'

_publ_section_title
;
 Insight into the construction of metal--organic polyhedra: metal--organic
 cubes as a case study
;
_journal_issue 9
_journal_name_full 'Chemical Science'
_journal_page_first 1695
_journal_paper_doi 10.1039/c1sc00269d
_journal_volume 2
_journal_year 2011
_chemical_formula_sum 'C14 H22 Cd N8 O4'
_chemical_formula_weight 478.80
_chemical_name_systematic
;
?
;
_space_group_IT_number 14
_symmetry_cell_setting monoclinic
_symmetry_space_group_name_Hall '-P 2yn'
_symmetry_space_group_name_H-M 'P 1 21/n 1'
_atom_sites_solution_hydrogens geom
_atom_sites_solution_primary direct
_atom_sites_solution_secondary difmap
_audit_creation_method SHELXL-97
_audit_update_record
;
2009-08-10 # Formatted by publCIF
;
_cell_angle_alpha 90.00
_cell_angle_beta 115.858(2)
_cell_angle_gamma 90.00
_cell_formula_units_Z 4
_cell_length_a 12.909(2)
_cell_length_b 12.0710(19)
_cell_length_c 12.950(2)
_cell_measurement_reflns_used 5954
_cell_measurement_temperature 100(2)
_cell_measurement_theta_max 27.97
_cell_measurement_theta_min 2.43
_cell_volume 1815.9(5)
_computing_structure_refinement 'SHELXL-97 (Sheldrick, 1997)'
_computing_structure_solution 'SHELXS-97 (Sheldrick, 1990)'
_diffrn_ambient_temperature 100(2)
_diffrn_measured_fraction_theta_full 0.998
_diffrn_measured_fraction_theta_max 0.998
_diffrn_radiation_monochromator graphite
_diffrn_radiation_source 'fine-focus sealed tube'
_diffrn_radiation_type MoK\a
_diffrn_radiation_wavelength 0.71073
_diffrn_reflns_av_R_equivalents 0.0323
_diffrn_reflns_av_sigmaI/netI 0.0368
_diffrn_reflns_limit_h_max 15
_diffrn_reflns_limit_h_min -15
_diffrn_reflns_limit_k_max 14
_diffrn_reflns_limit_k_min -13
_diffrn_reflns_limit_l_max 12
_diffrn_reflns_limit_l_min -15
_diffrn_reflns_number 8854
_diffrn_reflns_theta_full 24.90
_diffrn_reflns_theta_max 24.90
_diffrn_reflns_theta_min 1.86
_exptl_absorpt_coefficient_mu 1.243
_exptl_absorpt_correction_type none
_exptl_crystal_colour yellow
_exptl_crystal_density_diffrn 1.751
_exptl_crystal_density_method 'not measured'
_exptl_crystal_description plate
_exptl_crystal_F_000 968
_exptl_crystal_size_max 0.20
_exptl_crystal_size_mid 0.10
_exptl_crystal_size_min 0.05
_refine_diff_density_max 0.793
_refine_diff_density_min -0.831
_refine_diff_density_rms 0.102
_refine_ls_extinction_method none
_refine_ls_goodness_of_fit_ref 1.052
_refine_ls_hydrogen_treatment mixed
_refine_ls_matrix_type full
_refine_ls_number_parameters 259
_refine_ls_number_reflns 3155
_refine_ls_number_restraints 2
_refine_ls_restrained_S_all 1.052
_refine_ls_R_factor_all 0.0406
_refine_ls_R_factor_gt 0.0356
_refine_ls_shift/su_max 0.004
_refine_ls_shift/su_mean 0.000
_refine_ls_structure_factor_coef Fsqd
_refine_ls_weighting_details 'calc w=1/[\s^2^(Fo^2^)+(0.0491P)^2^+3.1048P] where P=(Fo^2^+2Fc^2^)/3'
_refine_ls_weighting_scheme calc
_refine_ls_wR_factor_gt 0.0933
_refine_ls_wR_factor_ref 0.0966
_reflns_number_gt 2805
_reflns_number_total 3155
_reflns_threshold_expression >2sigma(I)
_cod_data_source_file c1sc00269d.txt
_cod_data_source_block 3
_cod_depositor_comments
;
The following automatic conversions were performed:

'_symmetry_cell_setting' value 'Monoclinic' changed to 'monoclinic'
according to
/usr/data/users/saulius/automatic-downloads/retrospective/RSC/lib/dictionaries/cif_core.dic
dictionary named 'cif_core.dic' version 2.4.2 from 2011-04-26.

Automatic conversion script
Id: cif_fix_values 2281 2013-09-26 08:29:07Z andrius 
;
_cod_original_sg_symbol_H-M P2(1)/n
_cod_database_code 1515638

loop_
_symmetry_equiv_pos_as_xyz
'x, y, z'
'-x+1/2, y+1/2, -z+1/2'
'-x, -y, -z'
'x-1/2, -y-1/2, z-1/2'

loop_
_atom_site_label
_atom_site_type_symbol
_atom_site_fract_x
_atom_site_fract_y
_atom_site_fract_z
_atom_site_U_iso_or_equiv
_atom_site_adp_type
_atom_site_occupancy
_atom_site_symmetry_multiplicity
_atom_site_calc_flag
_atom_site_refinement_flags
Cd1 Cd 0.68190(2) 0.25978(2) 0.10653(2) 0.02278(13) Uani 1 1 d .
C1 C 0.6007(3) 0.0583(3) -0.0558(3) 0.0184(7) Uani 1 1 d .
O2 O 0.5404(2) 0.3953(2) 0.1490(3) 0.0373(7) Uani 1 1 d .
O1 O 0.5871(3) 0.2311(2) 0.2203(3) 0.0349(7) Uani 1 1 d .
C2 C 0.4369(3) 0.3058(3) -0.1464(3) 0.0217(8) Uani 1 1 d .
N2 N 0.9450(3) 0.5066(3) 0.1571(3) 0.0278(8) Uani 1 1 d D
N4 N 0.6869(2) 0.0868(3) 0.0405(3) 0.0229(7) Uani 1 1 d .
N6 N 0.5263(3) 0.2469(2) -0.0719(3) 0.0219(7) Uani 1 1 d .
N3 N 0.8721(3) 0.2490(2) 0.2555(3) 0.0225(7) Uani 1 1 d .
N1 N 0.7684(3) 0.4173(3) 0.0985(3) 0.0229(7) Uani 1 1 d .
C3 C 0.8770(3) 0.4282(3) 0.1699(3) 0.0205(8) Uani 1 1 d .
C4 C 0.5192(3) 0.1458(3) -0.1246(3) 0.0200(8) Uani 1 1 d .
O5 O 0.6863(3) 1.0080(3) 0.7230(3) 0.0440(8) Uani 1 1 d .
N7 N 0.5300(3) 0.3212(3) 0.2094(3) 0.0357(9) Uani 1 1 d .
N5 N 0.5830(3) -0.0483(3) -0.0881(3) 0.0288(8) Uani 1 1 d D
C6 C 0.9253(3) 0.3506(3) 0.2679(3) 0.0196(8) Uani 1 1 d .
C7 C 0.7869(5) 0.9839(4) 0.7855(5) 0.0436(12) Uani 1 1 d .
O3 O 0.4669(3) 0.3307(3) 0.2581(4) 0.0677(12) Uani 1 1 d .
C8 C 0.7559(3) -0.0080(4) 0.1054(4) 0.0335(10) Uani 1 1 d .
H8A H 0.8321 0.0195 0.1613 0.040 Uiso 1 1 calc R
H8B H 0.7176 -0.0415 0.1495 0.040 Uiso 1 1 calc R
N8 N 0.8340(4) 0.8840(3) 0.7967(4) 0.0482(11) Uani 1 1 d .
C10 C 0.8943(5) 0.5789(4) 0.0581(4) 0.0460(13) Uani 1 1 d .
H10A H 0.9352 0.6508 0.0770 0.055 Uiso 1 1 calc R
H10B H 0.9058 0.5457 -0.0061 0.055 Uiso 1 1 calc R
C11 C 0.7240(4) 0.4949(4) 0.0015(4) 0.0469(13) Uani 1 1 d .
H11A H 0.7319 0.4602 -0.0640 0.056 Uiso 1 1 calc R
H11B H 0.6408 0.5062 -0.0218 0.056 Uiso 1 1 calc R
C12 C 0.7772(5) 0.5978(5) 0.0220(5) 0.0618(16) Uani 1 1 d .
H12A H 0.7642 0.6378 0.0820 0.074 Uiso 1 1 calc R
H12B H 0.7458 0.6430 -0.0489 0.074 Uiso 1 1 calc R
C15 C 0.9551(6) 0.8675(7) 0.8750(7) 0.096(3) Uani 1 1 d .
H15A H 0.9906 0.9392 0.9063 0.144 Uiso 1 1 calc R
H15B H 0.9948 0.8337 0.8334 0.144 Uiso 1 1 calc R
H15C H 0.9612 0.8187 0.9378 0.144 Uiso 1 1 calc R
C16 C 0.7731(8) 0.7901(6) 0.7333(8) 0.096(3) Uani 1 1 d .
H16A H 0.6902 0.8043 0.7013 0.144 Uiso 1 1 calc R
H16B H 0.7923 0.7255 0.7841 0.144 Uiso 1 1 calc R
H16C H 0.7947 0.7758 0.6708 0.144 Uiso 1 1 calc R
C14 C 0.6686(5) -0.1273(5) -0.0238(6) 0.0671(19) Uani 1 1 d .
H14A H 0.6427 -0.1656 0.0284 0.080 Uiso 1 1 calc R
H14B H 0.6718 -0.1835 -0.0780 0.080 Uiso 1 1 calc R
H2 H 0.417(3) 0.376(3) -0.141(3) 0.013(9) Uiso 1 1 d .
H1 H 1.018(3) 0.500(3) 0.196(3) 0.015 Uiso 1 1 d D
C17 C 0.7730(7) -0.0915(6) 0.0375(6) 0.081(2) Uani 1 1 d .
H17A H 0.8069 -0.0606 -0.0117 0.097 Uiso 1 1 calc R
H17B H 0.8234 -0.1513 0.0858 0.097 Uiso 1 1 calc R
H9 H 0.853(6) 1.042(6) 0.835(6) 0.097 Uiso 1 1 d .
H11 H 0.535(5) -0.073(6) -0.151(5) 0.097 Uiso 1 1 d D

loop_
_atom_site_aniso_label
_atom_site_aniso_U_11
_atom_site_aniso_U_22
_atom_site_aniso_U_33
_atom_site_aniso_U_23
_atom_site_aniso_U_13
_atom_site_aniso_U_12
Cd1 0.01750(18) 0.02574(19) 0.01670(19) -0.00403(11) -0.00035(13) -0.00167(10)
C1 0.0161(17) 0.0233(19) 0.0149(18) 0.0007(14) 0.0059(15) -0.0004(14)
O2 0.0349(16) 0.0288(16) 0.0399(19) -0.0040(14) 0.0086(14) 0.0006(13)
O1 0.0338(17) 0.0333(17) 0.0375(18) 0.0029(13) 0.0154(15) 0.0032(13)
C2 0.0186(19) 0.018(2) 0.021(2) -0.0012(15) 0.0014(16) 0.0010(14)
N2 0.0216(17) 0.036(2) 0.0177(17) 0.0061(14) 0.0013(14) -0.0045(15)
N4 0.0168(15) 0.0265(17) 0.0179(16) 0.0006(13) 0.0005(13) 0.0020(13)
N6 0.0200(17) 0.0215(17) 0.0173(17) -0.0019(12) 0.0017(14) -0.0018(12)
N3 0.0179(16) 0.0224(18) 0.0191(18) -0.0011(12) 0.0007(14) -0.0028(12)
N1 0.0208(16) 0.0232(17) 0.0154(16) 0.0017(12) -0.0008(13) 0.0035(12)
C3 0.0210(19) 0.0197(19) 0.0176(19) -0.0006(14) 0.0055(16) 0.0026(14)
C4 0.0181(18) 0.0222(19) 0.0170(19) -0.0006(15) 0.0052(15) 0.0000(14)
O5 0.0279(17) 0.061(2) 0.0404(19) 0.0071(16) 0.0125(15) 0.0062(15)
N7 0.0276(19) 0.038(2) 0.041(2) -0.0061(18) 0.0142(17) -0.0032(16)
N5 0.036(2) 0.0194(17) 0.0257(19) -0.0018(14) 0.0080(16) -0.0021(14)
C6 0.0160(17) 0.0203(19) 0.0194(19) -0.0001(15) 0.0048(15) 0.0020(14)
C7 0.049(3) 0.047(3) 0.045(3) 0.007(2) 0.030(3) 0.002(2)
O3 0.062(2) 0.073(3) 0.096(3) 0.001(2) 0.061(3) 0.008(2)
C8 0.026(2) 0.038(2) 0.033(2) 0.0136(19) 0.0095(19) 0.0094(18)
N8 0.054(3) 0.037(2) 0.069(3) 0.017(2) 0.042(2) 0.016(2)
C10 0.080(4) 0.030(2) 0.030(3) 0.0104(19) 0.025(3) 0.016(2)
C11 0.054(3) 0.051(3) 0.032(3) 0.021(2) 0.015(2) 0.034(2)
C12 0.074(4) 0.058(4) 0.044(3) 0.006(3) 0.018(3) 0.011(3)
C15 0.077(5) 0.107(6) 0.123(6) 0.044(5) 0.062(5) 0.049(4)
C16 0.148(8) 0.049(4) 0.138(7) -0.016(4) 0.105(7) -0.024(4)
C14 0.049(3) 0.055(4) 0.118(5) 0.050(4) 0.056(4) 0.032(3)
C17 0.091(5) 0.076(5) 0.079(5) 0.029(4) 0.040(4) 0.027(4)

loop_
_atom_type_symbol
_atom_type_description
_atom_type_scat_dispersion_real
_atom_type_scat_dispersion_imag
_atom_type_scat_source
C C 0.0033 0.0016 'International Tables Vol C Tables 4.2.6.8 and 6.1.1.4'
H H 0.0000 0.0000 'International Tables Vol C Tables 4.2.6.8 and 6.1.1.4'
N N 0.0061 0.0033 'International Tables Vol C Tables 4.2.6.8 and 6.1.1.4'
O O 0.0106 0.0060 'International Tables Vol C Tables 4.2.6.8 and 6.1.1.4'
Cd Cd -0.8075 1.2024 'International Tables Vol C Tables 4.2.6.8 and 6.1.1.4'

loop_
_geom_angle_atom_site_label_1
_geom_angle_atom_site_label_2
_geom_angle_atom_site_label_3
_geom_angle
_geom_angle_site_symmetry_1
_geom_angle_site_symmetry_3
N1 Cd1 N4 132.09(11) . .
N1 Cd1 N6 104.18(11) . .
N4 Cd1 N6 73.53(10) . .
N1 Cd1 O1 124.84(11) . .
N4 Cd1 O1 102.25(11) . .
N6 Cd1 O1 98.98(11) . .
N1 Cd1 N3 73.95(10) . .
N4 Cd1 N3 93.81(10) . .
N6 Cd1 N3 161.44(12) . .
O1 Cd1 N3 96.92(12) . .
N4 C1 N5 120.6(3) . .
N4 C1 C4 118.2(3) . .
N5 C1 C4 121.1(3) . .
N7 O1 Cd1 103.9(2) . .
N6 C2 N3 113.7(3) . 4_565
C3 N2 C10 117.7(4) . .
C1 N4 C8 113.2(3) . .
C1 N4 Cd1 116.8(2) . .
C8 N4 Cd1 127.7(3) . .
C2 N6 C4 105.2(3) . .
C2 N6 Cd1 141.6(2) . .
C4 N6 Cd1 113.2(2) . .
C2 N3 C6 104.7(3) 4_666 .
C2 N3 Cd1 142.0(3) 4_666 .
C6 N3 Cd1 109.3(2) . .
C3 N1 C11 116.1(4) . .
C3 N1 Cd1 117.2(2) . .
C11 N1 Cd1 124.6(3) . .
N1 C3 N2 122.6(3) . .
N1 C3 C6 117.6(3) . .
N2 C3 C6 119.8(3) . .
N6 C4 C6 107.9(3) . 4_565
N6 C4 C1 117.1(3) . .
C6 C4 C1 134.7(3) 4_565 .
O2 N7 O3 122.4(4) . .
O2 N7 O1 117.8(3) . .
O3 N7 O1 119.8(4) . .
C1 N5 C14 118.5(4) . .
N3 C6 C4 108.4(3) . 4_666
N3 C6 C3 117.5(3) . .
C4 C6 C3 134.1(3) 4_666 .
O5 C7 N8 126.0(5) . .
C17 C8 N4 114.8(4) . .
C7 N8 C16 123.3(6) . .
C7 N8 C15 120.0(5) . .
C16 N8 C15 116.7(6) . .
C12 C10 N2 113.6(4) . .
C12 C11 N1 115.5(5) . .
C11 C12 C10 107.0(5) . .
C17 C14 N5 117.9(6) . .
C14 C17 C8 102.3(6) . .

loop_
_geom_bond_atom_site_label_1
_geom_bond_atom_site_label_2
_geom_bond_distance
_geom_bond_site_symmetry_2
Cd1 N1 2.230(3) .
Cd1 N4 2.268(3) .
Cd1 N6 2.313(3) .
Cd1 O1 2.316(3) .
Cd1 N3 2.374(3) .
C1 N4 1.305(5) .
C1 N5 1.342(5) .
C1 C4 1.482(5) .
O2 N7 1.234(5) .
O1 N7 1.287(5) .
C2 N6 1.341(5) .
C2 N3 1.351(5) 4_565
N2 C3 1.349(5) .
N2 C10 1.450(5) .
N4 C8 1.468(5) .
N6 C4 1.382(5) .
N3 C2 1.351(5) 4_666
N3 C6 1.381(5) .
N1 C3 1.307(5) .
N1 C11 1.468(5) .
C3 C6 1.478(5) .
C4 C6 1.392(5) 4_565
O5 C7 1.228(6) .
N7 O3 1.234(5) .
N5 C14 1.421(6) .
C6 C4 1.392(5) 4_666
C7 N8 1.330(6) .
C8 C17 1.418(8) .
N8 C16 1.419(8) .
N8 C15 1.458(8) .
C10 C12 1.392(8) .
C11 C12 1.388(8) .
C14 C17 1.304(9) .
